data_7233806
loop_
_publ_author_name
'Weizhao Cai'
'Jiangang He'
'Wei Li'
'Andrzej Katrusiak'

_publ_section_title
;
 Anomalous compression of a weakly CH...O bonded nonlinear optical
 molecular crystal
;
_journal_name_full 'Journal of Materials Chemistry C'
_journal_page_first 6471
_journal_page_last 6476
_journal_paper_doi 10.1039/C4TC00654B
_journal_volume 2
_journal_year 2014
_chemical_formula_moiety 'C6 H6 N2 O3'
_chemical_formula_sum 'C6 H6 N2 O3'
_chemical_formula_weight 154.13
_chemical_name_common 3-methyl-4-nitropyridine-N-oxide
_space_group_IT_number 19
_space_group_name_Hall 'P 2ac 2ab'
_space_group_name_H-M_alt 'P 21 21 21'
_symmetry_cell_setting orthorhombic
_symmetry_space_group_name_Hall 'P 2ac 2ab'
_symmetry_space_group_name_H-M 'P 21 21 21'
_atom_sites_solution_hydrogens geom
_atom_sites_solution_primary direct
_atom_sites_solution_secondary difmap
_cell_angle_alpha 90.00
_cell_angle_beta 90.00
_cell_angle_gamma 90.00
_cell_formula_units_Z 4
_cell_length_a 21.2160(9)
_cell_length_b 6.1203(3)
_cell_length_c 5.1381(3)
_cell_measurement_temperature 225(2)
_cell_volume 667.17(6)
_computing_structure_refinement 'SHELXL-97 (Sheldrick, 1997)'
_computing_structure_solution 'SHELXS-97 (Sheldrick, 1990)'
_diffrn_ambient_temperature 225(2)
_diffrn_measured_fraction_theta_full 0.902
_diffrn_measured_fraction_theta_max 0.902
_diffrn_measurement_device_type 'Oxford Diffraction Xcalibur Eos'
_diffrn_measurement_method 'phi and omega scans'
_diffrn_radiation_monochromator graphite
_diffrn_radiation_source 'fine-focus sealed tube'
_diffrn_radiation_type MoK\a
_diffrn_radiation_wavelength 0.71073
_diffrn_reflns_av_R_equivalents 0.0125
_diffrn_reflns_av_sigmaI/netI 0.0174
_diffrn_reflns_limit_h_max 22
_diffrn_reflns_limit_h_min -26
_diffrn_reflns_limit_k_max 8
_diffrn_reflns_limit_k_min -7
_diffrn_reflns_limit_l_max 3
_diffrn_reflns_limit_l_min -6
_diffrn_reflns_number 1876
_diffrn_reflns_theta_full 28.75
_diffrn_reflns_theta_max 28.75
_diffrn_reflns_theta_min 3.46
_exptl_absorpt_coefficient_mu 0.126
_exptl_absorpt_correction_T_max 0.9753
_exptl_absorpt_correction_T_min 0.9633
_exptl_absorpt_correction_type multi-scan
_exptl_absorpt_process_details '(CrysAlis Pro; Oxford Diffraction, 2010)'
_exptl_crystal_colour 'light yellow'
_exptl_crystal_density_diffrn 1.534
_exptl_crystal_density_method 'not measured'
_exptl_crystal_description block
_exptl_crystal_F_000 320
_exptl_crystal_size_max 0.30
_exptl_crystal_size_mid 0.30
_exptl_crystal_size_min 0.20
_refine_diff_density_max 0.182
_refine_diff_density_min -0.145
_refine_diff_density_rms 0.034
_refine_ls_abs_structure_details 'Flack H D (1983), Acta Cryst. A39, 876-881'
_refine_ls_abs_structure_Flack 0.0(5)
_refine_ls_extinction_coef 0.032(6)
_refine_ls_extinction_expression Fc^*^=kFc[1+0.001xFc^2^\l^3^/sin(2\q)]^-1/4^
_refine_ls_extinction_method SHELXL
_refine_ls_goodness_of_fit_ref 1.173
_refine_ls_hydrogen_treatment constr
_refine_ls_matrix_type full
_refine_ls_number_parameters 102
_refine_ls_number_reflns 941
_refine_ls_number_restraints 0
_refine_ls_restrained_S_all 1.173
_refine_ls_R_factor_all 0.0352
_refine_ls_R_factor_gt 0.0316
_refine_ls_shift/su_max 0.000
_refine_ls_shift/su_mean 0.000
_refine_ls_structure_factor_coef Fsqd
_refine_ls_weighting_details 'calc w=1/[\s^2^(Fo^2^)+(0.0364P)^2^+0.0948P] where P=(Fo^2^+2Fc^2^)/3'
_refine_ls_weighting_scheme calc
_refine_ls_wR_factor_gt 0.0796
_refine_ls_wR_factor_ref 0.0828
_reflns_number_gt 868
_reflns_number_total 941
_reflns_threshold_expression >2sigma(I)
_cod_data_source_file 1000019.cif
_cod_data_source_block PCOD1000019
_cod_depositor_comments
;
The following automatic conversions were performed:

data item '_symmetry_cell_setting' value 'Orthorhombic' was changed
to 'orthorhombic' in accordance with the built-in table derived from
the CIF Core dictionary named 'cif_core.dic' version 2.4.5 last
updated on 2014-11-21.

Automatic conversion script
Id: cif_fix_values 6909 2019-04-08 15:41:33Z antanas 
;
_cod_original_sg_symbol_Hall 'P 2ac 2ab '
_cod_original_sg_symbol_H-M ' P 21 21 21'
_cod_database_code 7233806

loop_
_symmetry_equiv_pos_as_xyz
'x, y, z'
'-x+1/2, -y, z+1/2'
'-x, y+1/2, -z+1/2'
'x+1/2, -y+1/2, -z'

loop_
_atom_site_label
_atom_site_type_symbol
_atom_site_fract_x
_atom_site_fract_y
_atom_site_fract_z
_atom_site_U_iso_or_equiv
_atom_site_adp_type
_atom_site_occupancy
_atom_site_symmetry_multiplicity
_atom_site_calc_flag
_atom_site_refinement_flags
_atom_site_disorder_assembly
_atom_site_disorder_group
N1 N 0.15385(7) 0.0498(2) 0.5030(3) 0.0325(4) Uani 1 1 d . . .
C1 C 0.17902(8) 0.1794(3) 0.3154(4) 0.0310(4) Uani 1 1 d . . .
H1 H 0.2159 0.1338 0.2337 0.037 Uiso 1 1 calc R . .
C2 C 0.15253(8) 0.3759(3) 0.2398(3) 0.0271(4) Uani 1 1 d . . .
C3 C 0.09687(8) 0.4349(3) 0.3680(3) 0.0266(4) Uani 1 1 d . . .
C4 C 0.07154(8) 0.3055(3) 0.5633(4) 0.0311(4) Uani 1 1 d . . .
H2 H 0.0350 0.3492 0.6489 0.037 Uiso 1 1 calc R . .
C5 C 0.10045(9) 0.1131(3) 0.6301(4) 0.0338(4) Uani 1 1 d . . .
H3 H 0.0837 0.0261 0.7614 0.041 Uiso 1 1 calc R . .
O1 O 0.18046(7) -0.1344(2) 0.5621(3) 0.0474(4) Uani 1 1 d . . .
C6 C 0.18714(9) 0.5075(3) 0.0392(4) 0.0361(4) Uani 1 1 d . . .
H4 H 0.2236 0.4282 -0.0178 0.054 Uiso 1 1 calc R . .
H5 H 0.2000 0.6443 0.1138 0.054 Uiso 1 1 calc R . .
H6 H 0.1599 0.5343 -0.1066 0.054 Uiso 1 1 calc R . .
N2 N 0.06264(7) 0.6356(3) 0.3047(3) 0.0345(4) Uani 1 1 d . . .
O2 O 0.07504(8) 0.7294(3) 0.1009(3) 0.0567(5) Uani 1 1 d . . .
O3 O 0.02238(7) 0.6998(2) 0.4566(3) 0.0466(4) Uani 1 1 d . . .

loop_
_atom_site_aniso_label
_atom_site_aniso_U_11
_atom_site_aniso_U_22
_atom_site_aniso_U_33
_atom_site_aniso_U_23
_atom_site_aniso_U_13
_atom_site_aniso_U_12
N1 0.0327(7) 0.0254(7) 0.0393(8) 0.0062(7) -0.0071(7) 0.0003(6)
C1 0.0269(8) 0.0313(9) 0.0347(9) 0.0006(8) -0.0008(8) 0.0017(7)
C2 0.0268(8) 0.0298(8) 0.0246(8) 0.0021(7) -0.0032(7) -0.0031(7)
C3 0.0250(8) 0.0265(8) 0.0285(8) 0.0005(7) -0.0042(7) -0.0002(6)
C4 0.0277(8) 0.0330(8) 0.0327(9) 0.0001(8) 0.0019(8) -0.0036(7)
C5 0.0347(9) 0.0339(9) 0.0329(9) 0.0068(8) -0.0015(8) -0.0082(8)
O1 0.0473(8) 0.0318(7) 0.0632(10) 0.0145(8) -0.0065(8) 0.0091(6)
C6 0.0339(9) 0.0408(9) 0.0336(9) 0.0079(9) 0.0054(8) -0.0013(8)
N2 0.0301(7) 0.0316(8) 0.0416(9) 0.0036(7) -0.0039(7) 0.0026(7)
O2 0.0508(9) 0.0600(10) 0.0592(9) 0.0327(9) 0.0052(8) 0.0164(8)
O3 0.0430(8) 0.0432(8) 0.0537(9) -0.0036(8) 0.0048(7) 0.0135(6)

loop_
_atom_type_symbol
_atom_type_description
_atom_type_scat_dispersion_real
_atom_type_scat_dispersion_imag
_atom_type_scat_source
C C 0.0033 0.0016 'International Tables Vol C Tables 4.2.6.8 and 6.1.1.4'
H H 0.0000 0.0000 'International Tables Vol C Tables 4.2.6.8 and 6.1.1.4'
N N 0.0061 0.0033 'International Tables Vol C Tables 4.2.6.8 and 6.1.1.4'
O O 0.0106 0.0060 'International Tables Vol C Tables 4.2.6.8 and 6.1.1.4'

loop_
_geom_angle_atom_site_label_1
_geom_angle_atom_site_label_2
_geom_angle_atom_site_label_3
_geom_angle
_geom_angle_site_symmetry_1
_geom_angle_site_symmetry_3
O1 N1 C1 120.19(16) . .
O1 N1 C5 119.76(16) . .
C1 N1 C5 120.05(15) . .
N1 C1 C2 123.19(16) . .
C1 C2 C3 115.77(16) . .
C1 C2 C6 117.45(16) . .
C3 C2 C6 126.73(16) . .
C4 C3 C2 121.37(16) . .
C4 C3 N2 116.60(15) . .
C2 C3 N2 122.03(15) . .
C5 C4 C3 119.87(17) . .
N1 C5 C4 119.71(17) . .
O3 N2 O2 123.11(17) . .
O3 N2 C3 118.34(15) . .
O2 N2 C3 118.54(16) . .

loop_
_geom_bond_atom_site_label_1
_geom_bond_atom_site_label_2
_geom_bond_distance
_geom_bond_site_symmetry_2
N1 O1 1.2968(18) .
N1 C1 1.358(2) .
N1 C5 1.364(2) .
C1 C2 1.384(2) .
C2 C3 1.400(2) .
C2 C6 1.500(2) .
C3 C4 1.387(2) .
C3 N2 1.464(2) .
C4 C5 1.371(3) .
N2 O3 1.222(2) .
N2 O2 1.223(2) .

loop_
_geom_torsion_atom_site_label_1
_geom_torsion_atom_site_label_2
_geom_torsion_atom_site_label_3
_geom_torsion_atom_site_label_4
_geom_torsion
_geom_torsion_site_symmetry_1
_geom_torsion_site_symmetry_2
_geom_torsion_site_symmetry_3
_geom_torsion_site_symmetry_4
O1 N1 C1 C2 178.92(16) . . . .
C5 N1 C1 C2 -1.1(3) . . . .
N1 C1 C2 C3 -0.5(3) . . . .
N1 C1 C2 C6 177.06(16) . . . .
C1 C2 C3 C4 1.8(2) . . . .
C6 C2 C3 C4 -175.53(17) . . . .
C1 C2 C3 N2 -178.54(15) . . . .
C6 C2 C3 N2 4.2(3) . . . .
C2 C3 C4 C5 -1.4(3) . . . .
N2 C3 C4 C5 178.87(15) . . . .
O1 N1 C5 C4 -178.54(16) . . . .
C1 N1 C5 C4 1.5(3) . . . .
C3 C4 C5 N1 -0.3(3) . . . .
C4 C3 N2 O3 14.4(2) . . . .
C2 C3 N2 O3 -165.27(16) . . . .
C4 C3 N2 O2 -164.59(17) . . . .
C2 C3 N2 O2 15.7(2) . . . .
